data_1539210
loop_
_publ_author_name
'Schleid, T.'
'Meyer, G.'

_publ_section_title
;
 Eu4 O Cl6 and Eu4 O Br6: Crystal Growth and Structure
;
_journal_name_full 'Zeitschrift fuer Anorganische und Allgemeine Chemie'
_journal_page_first 118
_journal_page_last 122
_journal_volume 554
_journal_year 1987
_chemical_formula_sum 'Br6 Eu4 O'
_chemical_name_systematic 'Eu4 O Br6'
_space_group_IT_number 186
_symmetry_space_group_name_Hall 'P 6c -2c'
_symmetry_space_group_name_H-M 'P 63 m c'
_cell_angle_alpha 90
_cell_angle_beta 90
_cell_angle_gamma 120
_cell_formula_units_Z 2
_cell_length_a 9.826
_cell_length_b 9.826
_cell_length_c 7.5
_cell_volume 627.112
_citation_journal_id_ASTM ZAACAB
_cod_data_source_file Schleid_ZAACAB_1987_1880.cif
_cod_data_source_block Br6Eu4O1
_cod_original_cell_volume 627.1125
_cod_original_formula_sum 'Br6 Eu4 O1'
_cod_database_code 1539210

loop_
_symmetry_equiv_pos_as_xyz
x,y,z
x-y,x,z+1/2
-y,x-y,z
-x,-y,z+1/2
-x+y,-x,z
y,-x+y,z+1/2
y,x,z+1/2
-x+y,y,z
-x,-x+y,z+1/2
-y,-x,z
x-y,-y,z+1/2
x,x-y,z

loop_
_atom_site_label
_atom_site_type_symbol
_atom_site_fract_x
_atom_site_fract_y
_atom_site_fract_z
_atom_site_occupancy
_atom_site_U_iso_or_equiv
Eu1 Eu+2 0.3333 0.6667 0.4149 1 0.0
Eu2 Eu+2 0.19965 -0.19965 0 1 0.0
Br2 Br-1 0.4667 -0.4667 0.7054 1 0.0
O1 O-2 0.3333 0.6667 0.0991 1 0.0
Br1 Br-1 0.138 -0.138 0.3863 1 0.0
